data_7100401
loop_
_publ_author_name
'Jonathan Steed'
'Lucas Applegarth'
'Andres Goeta'

_publ_section_title
;
Influence of Hydrogen Bonding on Coordination Polymer Assembly
;
_journal_name_full 'Chemical Communications'
_journal_paper_doi 10.1039/b419216h
_journal_year 2005
_chemical_formula_sum 'C18 H28 Ag N7 O8'
_chemical_formula_weight 578.34
_chemical_name_common 04srv384
_space_group_IT_number 2
_symmetry_cell_setting triclinic
_symmetry_space_group_name_Hall '-P 1'
_symmetry_space_group_name_H-M 'P -1'
_cell_angle_alpha 110.4250(10)
_cell_angle_beta 95.5680(10)
_cell_angle_gamma 102.5200(10)
_cell_formula_units_Z 2
_cell_length_a 9.4135(7)
_cell_length_b 10.9132(9)
_cell_length_c 12.3810(10)
_cell_measurement_temperature 120(2)
_cell_volume 1142.69(16)
_diffrn_ambient_temperature 120(2)
_exptl_crystal_density_diffrn 1.681
_cod_database_code 7100401

loop_
_symmetry_equiv_pos_as_xyz
'x, y, z'
'-x, -y, -z'

loop_
_atom_site_label
_atom_site_type_symbol
_atom_site_fract_x
_atom_site_fract_y
_atom_site_fract_z
_atom_site_U_iso_or_equiv
_atom_site_adp_type
_atom_site_occupancy
_atom_site_symmetry_multiplicity
_atom_site_calc_flag
_atom_site_refinement_flags
_atom_site_disorder_assembly
_atom_site_disorder_group
Ag1 Ag -0.72786(3) -0.25098(2) 0.52544(3) 0.01893(12) Uani 0.91 1 d P A 1
O1 O -0.0883(2) -0.0765(3) 0.2917(2) 0.0224(5) Uani 1 1 d . A 1
N1 N -0.5094(3) -0.1767(3) 0.5019(3) 0.0151(5) Uani 0.91 1 d P A 1
C1 C -0.3969(4) -0.1350(3) 0.5933(3) 0.0221(6) Uani 1 1 d . A 1
H1 H -0.4152 -0.1514 0.6619 0.026 Uiso 1 1 calc R A 1
O2 O -1.4279(2) -0.4267(3) 0.6970(2) 0.0217(4) Uani 1 1 d . B 1
N2 N -0.3277(3) -0.0605(3) 0.2933(2) 0.0164(4) Uani 1 1 d . A 1
C2 C -0.2559(3) -0.0690(3) 0.5901(3) 0.0225(6) Uani 1 1 d . A 1
H2 H -0.1782 -0.0412 0.6557 0.027 Uiso 1 1 calc R A 1
O3 O -0.6425(3) -0.1378(4) 0.1526(2) 0.0421(7) Uani 1 1 d . . .
N3 N -0.2106(3) -0.0377(3) 0.1443(2) 0.0211(5) Uani 1 1 d . A 1
C3 C -0.2272(3) -0.0431(3) 0.4916(3) 0.0182(5) Uani 1 1 d . A 1
H3 H -0.1307 0.0039 0.4892 0.022 Uiso 1 1 calc R A 1
O4 O -0.5175(4) -0.1364(4) 0.0140(3) 0.0536(9) Uani 1 1 d . . .
N4 N -0.9603(4) -0.3169(3) 0.5205(3) 0.0152(6) Uani 0.91 1 d P A 1
C4 C -0.3432(3) -0.0875(3) 0.3954(2) 0.0133(5) Uani 1 1 d . A 1
O5 O -0.7492(4) -0.2400(3) -0.0309(3) 0.0517(9) Uani 1 1 d . . .
N5 N -1.1875(3) -0.4426(3) 0.6997(2) 0.0172(5) Uani 1 1 d . . .
C5 C -0.4833(3) -0.1551(3) 0.4041(3) 0.0164(5) Uani 1 1 d . A 1
H5 H -0.5625 -0.1867 0.3391 0.020 Uiso 1 1 calc R A 1
O6 O -0.6345(3) -0.2658(3) 0.7350(2) 0.0337(6) Uani 1 1 d . . .
N6 N -1.3044(3) -0.4621(3) 0.8469(2) 0.0195(5) Uani 1 1 d . . .
C6 C -0.2007(3) -0.0592(3) 0.2451(2) 0.0148(5) Uani 1 1 d . A 1
O7 O -0.9219(4) -0.2592(3) 0.2008(3) 0.0474(8) Uani 1 1 d . . .
N7 N -0.6365(4) -0.1711(3) 0.0456(3) 0.0303(6) Uani 1 1 d . . .
C7 C -0.0912(3) -0.0435(3) 0.0774(3) 0.0178(5) Uani 1 1 d . A 1
H7 H -0.0439 -0.1140 0.0862 0.021 Uiso 1 1 calc R A 1
O8 O -0.9962(3) -0.4638(3) 0.8778(3) 0.0401(7) Uani 1 1 d . . .
C8 C 0.0288(3) 0.0934(3) 0.1230(2) 0.0189(5) Uani 1 1 d . . 1
H8A H -0.0165 0.1652 0.1170 0.023 Uiso 1 1 calc R . 1
H8B H 0.0702 0.1182 0.2068 0.023 Uiso 1 1 calc R . 1
C9 C -0.1533(3) -0.0853(3) -0.0527(3) 0.0194(5) Uani 1 1 d . . 1
H9A H -0.2274 -0.1748 -0.0819 0.023 Uiso 1 1 calc R . 1
H9B H -0.2035 -0.0183 -0.0632 0.023 Uiso 1 1 calc R . 1
C10 C -1.0633(4) -0.3353(4) 0.4274(3) 0.0254(7) Uani 1 1 d . A 1
H10 H -1.0323 -0.3097 0.3658 0.030 Uiso 1 1 calc R A 1
C11 C -1.2126(4) -0.3908(4) 0.4205(3) 0.0256(6) Uani 1 1 d . A 1
H11 H -1.2821 -0.4030 0.3541 0.031 Uiso 1 1 calc R A 1
C12 C -1.2622(3) -0.4288(3) 0.5091(3) 0.0203(6) Uani 1 1 d . A 1
H12 H -1.3642 -0.4686 0.5041 0.024 Uiso 1 1 calc R A 1
C13 C -1.1559(3) -0.4059(3) 0.6059(2) 0.0142(5) Uani 1 1 d . A 1
C14 C -1.0067(3) -0.3501(3) 0.6071(3) 0.0165(5) Uani 1 1 d . A 1
H14 H -0.9351 -0.3354 0.6731 0.020 Uiso 1 1 calc R A 1
C15 C -1.3154(3) -0.4424(3) 0.7453(2) 0.0152(5) Uani 1 1 d . B 1
C16 C -1.4196(3) -0.4557(3) 0.9175(2) 0.0150(5) Uani 1 1 d . A 1
H16 H -1.4690 -0.3856 0.9108 0.018 Uiso 1 1 calc R A 1
C17 C -1.3475(3) -0.4136(3) 1.0456(3) 0.0182(5) Uani 1 1 d . . 1
H17A H -1.2933 -0.4796 1.0523 0.022 Uiso 1 1 calc R . 1
H17B H -1.2751 -0.3234 1.0724 0.022 Uiso 1 1 calc R . 1
C18 C -1.5366(3) -0.5926(3) 0.8767(2) 0.0163(5) Uani 1 1 d . . 1
H18A H -1.5855 -0.6175 0.7946 0.020 Uiso 1 1 calc R . 1
H18B H -1.4877 -0.6637 0.8788 0.020 Uiso 1 1 calc R . 1
H3N H -0.300(6) -0.043(5) 0.119(5) 0.041(14) Uiso 1 1 d . C 1
H2N H -0.408(5) -0.054(4) 0.246(4) 0.022(10) Uiso 1 1 d . D 1
Ag1A Ag -0.7731(4) -0.2512(3) 0.4740(4) 0.0257(6) Uani 0.09 1 d P E 2
H5N H -1.124(7) -0.454(6) 0.729(5) 0.046(16) Uiso 1 1 d . . .
H6N H -1.217(5) -0.471(5) 0.871(4) 0.026(11) Uiso 1 1 d . . .
N4A N -0.999(4) -0.317(3) 0.493(3) 0.012(7) Uiso 0.09 1 d P E 2
N1A N -0.547(7) -0.211(6) 0.454(6) 0.053(14) Uiso 0.09 1 d P E 2

loop_
_atom_site_aniso_label
_atom_site_aniso_U_11
_atom_site_aniso_U_22
_atom_site_aniso_U_33
_atom_site_aniso_U_23
_atom_site_aniso_U_13
_atom_site_aniso_U_12
Ag1 0.01398(16) 0.01886(14) 0.0253(2) 0.00929(11) 0.01191(13) 0.00216(9)
O1 0.0155(9) 0.0374(13) 0.0184(10) 0.0135(9) 0.0075(8) 0.0084(9)
N1 0.0150(12) 0.0151(12) 0.0166(13) 0.0071(11) 0.0106(11) 0.0019(10)
C1 0.0230(14) 0.0297(15) 0.0219(14) 0.0160(12) 0.0114(11) 0.0104(12)
O2 0.0150(9) 0.0380(13) 0.0209(10) 0.0173(9) 0.0089(8) 0.0123(9)
N2 0.0129(10) 0.0240(12) 0.0155(10) 0.0110(9) 0.0063(8) 0.0040(9)
C2 0.0191(13) 0.0341(16) 0.0177(13) 0.0129(12) 0.0041(10) 0.0087(12)
O3 0.0407(16) 0.066(2) 0.0264(13) 0.0188(13) 0.0040(12) 0.0276(15)
N3 0.0223(12) 0.0309(14) 0.0194(12) 0.0164(11) 0.0121(10) 0.0108(11)
C3 0.0119(11) 0.0246(14) 0.0171(12) 0.0075(11) 0.0034(9) 0.0033(10)
O4 0.0421(18) 0.071(2) 0.055(2) 0.0327(19) 0.0140(16) 0.0112(17)
N4 0.0127(13) 0.0176(14) 0.0174(14) 0.0091(11) 0.0060(12) 0.0027(10)
C4 0.0118(11) 0.0161(11) 0.0127(11) 0.0059(9) 0.0046(9) 0.0033(9)
O5 0.0410(17) 0.057(2) 0.0418(18) 0.0080(16) -0.0140(14) 0.0109(16)
N5 0.0111(10) 0.0277(12) 0.0184(11) 0.0145(10) 0.0061(9) 0.0055(9)
C5 0.0132(11) 0.0180(12) 0.0169(12) 0.0056(10) 0.0069(9) 0.0021(9)
O6 0.0369(14) 0.0443(15) 0.0289(13) 0.0178(12) 0.0092(11) 0.0213(13)
N6 0.0149(11) 0.0315(13) 0.0207(12) 0.0170(11) 0.0088(9) 0.0095(10)
C6 0.0156(12) 0.0164(11) 0.0134(11) 0.0061(9) 0.0077(9) 0.0032(9)
O7 0.056(2) 0.0487(18) 0.056(2) 0.0290(16) 0.0291(17) 0.0282(17)
N7 0.0307(15) 0.0331(15) 0.0294(14) 0.0115(12) -0.0002(12) 0.0164(13)
C7 0.0222(13) 0.0215(13) 0.0157(12) 0.0114(10) 0.0107(10) 0.0074(11)
O8 0.0280(13) 0.0518(17) 0.0451(16) 0.0259(14) -0.0046(12) 0.0124(12)
C8 0.0260(14) 0.0187(12) 0.0138(12) 0.0074(10) 0.0083(10) 0.0055(11)
C9 0.0217(13) 0.0222(13) 0.0151(12) 0.0078(10) 0.0077(10) 0.0042(11)
C10 0.0317(17) 0.0316(16) 0.0244(16) 0.0183(13) 0.0152(14) 0.0142(14)
C11 0.0263(15) 0.0382(18) 0.0187(13) 0.0148(13) 0.0065(12) 0.0137(14)
C12 0.0147(12) 0.0301(15) 0.0190(13) 0.0112(11) 0.0049(10) 0.0082(11)
C13 0.0132(11) 0.0167(12) 0.0153(11) 0.0080(10) 0.0077(9) 0.0035(9)
C14 0.0135(11) 0.0178(12) 0.0175(12) 0.0060(10) 0.0079(9) 0.0018(9)
C15 0.0135(11) 0.0189(12) 0.0149(12) 0.0084(10) 0.0066(9) 0.0029(9)
C16 0.0136(11) 0.0206(12) 0.0148(11) 0.0103(10) 0.0057(9) 0.0052(10)
C17 0.0140(11) 0.0238(13) 0.0155(12) 0.0097(10) 0.0025(9) -0.0007(10)
C18 0.0170(12) 0.0207(12) 0.0120(11) 0.0078(10) 0.0039(9) 0.0034(10)
Ag1A 0.0174(13) 0.0318(17) 0.0295(16) 0.0148(13) 0.0081(13) 0.0030(11)

loop_
_geom_bond_atom_site_label_1
_geom_bond_atom_site_label_2
_geom_bond_distance
_geom_bond_site_symmetry_2
_geom_bond_publ_flag
Ag1 N1 2.128(3) . ?
Ag1 N4 2.138(3) . ?
O1 C6 1.237(4) . ?
N1 C1 1.345(4) . ?
N1 C5 1.347(4) . ?
C1 C2 1.378(4) . ?
O2 C15 1.239(3) . ?
N2 C6 1.386(4) . ?
N2 C4 1.408(3) . ?
C2 C3 1.383(4) . ?
O3 N7 1.257(4) . ?
N3 C6 1.347(4) . ?
N3 C7 1.459(4) . ?
C3 C4 1.400(4) . ?
O4 N7 1.247(5) . ?
N4 C14 1.328(4) . ?
N4 C10 1.359(5) . ?
C4 C5 1.399(4) . ?
O5 N7 1.245(4) . ?
N5 C15 1.378(4) . ?
N5 C13 1.393(3) . ?
N6 C15 1.347(3) . ?
N6 C16 1.456(4) . ?
C7 C9 1.527(4) . ?
C7 C8 1.544(4) . ?
C8 C9 1.526(4) 2 ?
C9 C8 1.526(4) 2 ?
C10 C11 1.386(5) . ?
C11 C12 1.388(4) . ?
C12 C13 1.397(4) . ?
C13 C14 1.401(4) . ?
C16 C17 1.527(4) . ?
C16 C18 1.533(4) . ?
C17 C18 1.521(4) 2_247 ?
C18 C17 1.521(4) 2_247 ?
Ag1A N1A 2.13(6) . ?
Ag1A N4A 2.15(3) . ?
